data_7035638
loop_
_publ_author_name
'Zhao, Yanxia'
'Liu, Yanyan'
'Wu, Biao'
'Yang, Xiao-Juan'

_publ_section_title
;
 Reactions of \a-diimine-aluminum complexes with sodium alkynides:
 versatile structures of aluminum \s-alkynide complexes.
;
_journal_issue 30
_journal_name_full 'Dalton transactions (Cambridge, England : 2003)'
_journal_page_first 13671
_journal_page_last 13680
_journal_paper_doi 10.1039/c5dt01693b
_journal_volume 44
_journal_year 2015
_chemical_formula_sum 'C114 H172 Al2 N4 Na2 O2'
_chemical_formula_weight 1730.50
_chemical_name_systematic
; 
 ? 
;
_chemical_properties_physical 'Air-sensitive, Moisture-sensitive'
_space_group_IT_number 61
_symmetry_cell_setting orthorhombic
_symmetry_space_group_name_Hall '-P 2ac 2ab'
_symmetry_space_group_name_H-M 'P b c a'
_atom_sites_solution_hydrogens geom
_atom_sites_solution_primary direct
_atom_sites_solution_secondary difmap
_audit_creation_method SHELXL-97
_audit_update_record
;
2015-01-19 deposited with the CCDC.
2015-06-18 downloaded from the CCDC.
;
_cell_angle_alpha 90.00
_cell_angle_beta 90.00
_cell_angle_gamma 90.00
_cell_formula_units_Z 4
_cell_length_a 19.7833(17)
_cell_length_b 19.3362(17)
_cell_length_c 28.545(3)
_cell_measurement_temperature 153(2)
_cell_volume 10919.4(18)
_computing_cell_refinement 'Bruker SMART'
_computing_data_collection 'Bruker SMART APEX II'
_computing_data_reduction 'Bruker SAINT'
_computing_molecular_graphics SHELXTL
_computing_publication_material SHELXTL
_computing_structure_refinement 'SHELXL-97 (Sheldrick, 2008)'
_computing_structure_solution 'SHELXS-97 (Sheldrick, 2008)'
_diffrn_ambient_temperature 153(2)
_diffrn_measured_fraction_theta_full 0.999
_diffrn_measured_fraction_theta_max 0.999
_diffrn_measurement_device_type 'Bruker APEX II area detector'
_diffrn_measurement_method '\w scan'
_diffrn_radiation_monochromator graphite
_diffrn_radiation_source 'fine-focus sealed tube'
_diffrn_radiation_type MoK\a
_diffrn_radiation_wavelength 0.71073
_diffrn_reflns_av_R_equivalents 0.0722
_diffrn_reflns_av_sigmaI/netI 0.0466
_diffrn_reflns_limit_h_max 23
_diffrn_reflns_limit_h_min -22
_diffrn_reflns_limit_k_max 23
_diffrn_reflns_limit_k_min -23
_diffrn_reflns_limit_l_max 34
_diffrn_reflns_limit_l_min -34
_diffrn_reflns_number 71292
_diffrn_reflns_theta_full 25.32
_diffrn_reflns_theta_max 25.32
_diffrn_reflns_theta_min 1.43
_exptl_absorpt_coefficient_mu 0.082
_exptl_absorpt_correction_T_max 0.9797
_exptl_absorpt_correction_T_min 0.9757
_exptl_absorpt_correction_type multi-scan
_exptl_absorpt_process_details SADABS
_exptl_crystal_colour colorless
_exptl_crystal_density_diffrn 1.053
_exptl_crystal_density_method 'not measured'
_exptl_crystal_description block
_exptl_crystal_F_000 3792
_exptl_crystal_size_max 0.30
_exptl_crystal_size_mid 0.25
_exptl_crystal_size_min 0.25
_refine_diff_density_max 1.211
_refine_diff_density_min -0.673
_refine_diff_density_rms 0.056
_refine_ls_extinction_method none
_refine_ls_goodness_of_fit_ref 1.001
_refine_ls_hydrogen_treatment constr
_refine_ls_matrix_type full
_refine_ls_number_parameters 575
_refine_ls_number_reflns 9957
_refine_ls_number_restraints 0
_refine_ls_restrained_S_all 1.001
_refine_ls_R_factor_all 0.1067
_refine_ls_R_factor_gt 0.0689
_refine_ls_shift/su_max 0.001
_refine_ls_shift/su_mean 0.000
_refine_ls_structure_factor_coef Fsqd
_refine_ls_weighting_details 'calc w=1/[\s^2^(Fo^2^)+(0.0000P)^2^+24.8512P] where P=(Fo^2^+2Fc^2^)/3'
_refine_ls_weighting_scheme calc
_refine_ls_wR_factor_gt 0.1309
_refine_ls_wR_factor_ref 0.1505
_reflns_number_gt 6778
_reflns_number_total 9957
_reflns_threshold_expression >2sigma(I)
_cod_data_source_file c5dt01693b2.cif
_cod_data_source_block 8
_cod_depositor_comments
;
The following automatic conversions were performed:

'_symmetry_cell_setting' value 'Orthorhombic' changed to
'orthorhombic' according to
/usr/data/users/saulius/crontab/automatic-downloads/rss-feeds/RSC/lib/dictionaries/cif_core.dic
dictionary named 'cif_core.dic' version 2.4.2 from 2011-04-26.

'_exptl_absorpt_correction_type' value 'Multi-scan' changed to
'multi-scan' according to
/usr/data/users/saulius/crontab/automatic-downloads/rss-feeds/RSC/lib/dictionaries/cif_core.dic
dictionary named 'cif_core.dic' version 2.4.2 from 2011-04-26.

Automatic conversion script
Id: cif_fix_values 3271 2015-04-21 07:52:19Z andrius 

 Adding full bibliography for 7035630--7035642.cif.
;
_cod_original_cell_volume 10919.6(16)
_cod_original_sg_symbol_H-M 'Pbca '
_cod_database_code 7035638

loop_
_symmetry_equiv_pos_as_xyz
'x, y, z'
'-x+1/2, -y, z+1/2'
'-x, y+1/2, -z+1/2'
'x+1/2, -y+1/2, -z'
'-x, -y, -z'
'x-1/2, y, -z-1/2'
'x, -y-1/2, z-1/2'
'-x-1/2, y-1/2, z'

loop_
_atom_site_label
_atom_site_type_symbol
_atom_site_fract_x
_atom_site_fract_y
_atom_site_fract_z
_atom_site_U_iso_or_equiv
_atom_site_adp_type
_atom_site_occupancy
_atom_site_symmetry_multiplicity
_atom_site_calc_flag
_atom_site_refinement_flags
Al1 Al 0.03112(4) 0.88753(4) 0.44494(3) 0.0280(2) Uani 1 1 d .
Na1 Na 0.00625(6) 0.94493(6) 0.55486(4) 0.0373(3) Uani 1 1 d .
O1 O 0.02426(18) 0.90058(14) 0.62731(9) 0.0733(9) Uani 1 1 d .
N1 N 0.06595(11) 0.83356(12) 0.39795(8) 0.0273(5) Uani 1 1 d .
N2 N 0.00246(11) 0.72515(12) 0.31397(8) 0.0272(5) Uani 1 1 d .
C1 C 0.02172(14) 0.83309(15) 0.35534(9) 0.0279(6) Uani 1 1 d .
C2 C -0.01216(13) 0.76113(14) 0.35006(9) 0.0261(6) Uani 1 1 d .
C3 C 0.05916(15) 0.85135(16) 0.30996(10) 0.0352(7) Uani 1 1 d .
H3A H 0.0743 0.8996 0.3113 0.053 Uiso 1 1 calc R
H3B H 0.0287 0.8453 0.2832 0.053 Uiso 1 1 calc R
H3C H 0.0984 0.8209 0.3064 0.053 Uiso 1 1 calc R
C4 C -0.06131(14) 0.74032(16) 0.38788(10) 0.0318(7) Uani 1 1 d .
H4A H -0.1065 0.7575 0.3800 0.048 Uiso 1 1 calc R
H4B H -0.0469 0.7602 0.4179 0.048 Uiso 1 1 calc R
H4C H -0.0624 0.6898 0.3904 0.048 Uiso 1 1 calc R
C5 C 0.12800(14) 0.79530(16) 0.39613(9) 0.0302(7) Uani 1 1 d .
C6 C 0.18662(15) 0.82428(17) 0.37489(10) 0.0369(7) Uani 1 1 d .
C7 C 0.24365(16) 0.7829(2) 0.36879(11) 0.0477(9) Uani 1 1 d .
H7 H 0.2819 0.8014 0.3531 0.057 Uiso 1 1 calc R
C8 C 0.24603(17) 0.7157(2) 0.38493(12) 0.0493(9) Uani 1 1 d .
H8 H 0.2841 0.6873 0.3784 0.059 Uiso 1 1 calc R
C9 C 0.19292(16) 0.69043(19) 0.41042(11) 0.0430(8) Uani 1 1 d .
H9 H 0.1962 0.6456 0.4239 0.052 Uiso 1 1 calc R
C10 C 0.13389(15) 0.72914(16) 0.41714(10) 0.0341(7) Uani 1 1 d .
C11 C 0.19198(16) 0.90039(18) 0.36332(11) 0.0429(8) Uani 1 1 d .
H11 H 0.1455 0.9205 0.3650 0.052 Uiso 1 1 calc R
C12 C 0.23575(17) 0.9373(2) 0.40012(12) 0.0510(9) Uani 1 1 d .
H12A H 0.2160 0.9305 0.4313 0.077 Uiso 1 1 calc R
H12B H 0.2375 0.9869 0.3930 0.077 Uiso 1 1 calc R
H12C H 0.2816 0.9181 0.3995 0.077 Uiso 1 1 calc R
C13 C 0.22021(18) 0.9155(2) 0.31426(12) 0.0573(11) Uani 1 1 d .
H13A H 0.2678 0.9017 0.3129 0.086 Uiso 1 1 calc R
H13B H 0.2164 0.9651 0.3077 0.086 Uiso 1 1 calc R
H13C H 0.1945 0.8893 0.2909 0.086 Uiso 1 1 calc R
C14 C 0.08076(16) 0.70036(16) 0.45007(10) 0.0369(7) Uani 1 1 d .
H14 H 0.0404 0.7314 0.4485 0.044 Uiso 1 1 calc R
C15 C 0.05769(19) 0.62711(17) 0.43787(12) 0.0482(9) Uani 1 1 d .
H15A H 0.0415 0.6260 0.4054 0.072 Uiso 1 1 calc R
H15B H 0.0210 0.6133 0.4590 0.072 Uiso 1 1 calc R
H15C H 0.0957 0.5951 0.4414 0.072 Uiso 1 1 calc R
C16 C 0.10780(19) 0.7022(2) 0.50062(11) 0.0509(9) Uani 1 1 d .
H16A H 0.1457 0.6698 0.5036 0.076 Uiso 1 1 calc R
H16B H 0.0717 0.6888 0.5223 0.076 Uiso 1 1 calc R
H16C H 0.1232 0.7490 0.5081 0.076 Uiso 1 1 calc R
C17 C -0.02030(14) 0.65628(15) 0.30596(10) 0.0293(6) Uani 1 1 d .
C18 C 0.03108(15) 0.60546(16) 0.30366(10) 0.0330(7) Uani 1 1 d .
C19 C 0.01254(18) 0.53752(17) 0.29404(11) 0.0433(8) Uani 1 1 d .
H19 H 0.0464 0.5027 0.2932 0.052 Uiso 1 1 calc R
C20 C -0.05390(19) 0.51947(18) 0.28574(12) 0.0475(9) Uani 1 1 d .
H20 H -0.0656 0.4726 0.2801 0.057 Uiso 1 1 calc R
C21 C -0.10302(17) 0.56989(17) 0.28566(11) 0.0426(8) Uani 1 1 d .
H21 H -0.1484 0.5574 0.2787 0.051 Uiso 1 1 calc R
C22 C -0.08794(15) 0.63903(16) 0.29550(10) 0.0330(7) Uani 1 1 d .
C23 C 0.10441(15) 0.62615(17) 0.31031(11) 0.0386(8) Uani 1 1 d .
H23 H 0.1059 0.6613 0.3360 0.046 Uiso 1 1 calc R
C24 C 0.13191(16) 0.6606(2) 0.26620(12) 0.0507(9) Uani 1 1 d .
H24A H 0.1348 0.6264 0.2409 0.076 Uiso 1 1 calc R
H24B H 0.1770 0.6794 0.2726 0.076 Uiso 1 1 calc R
H24C H 0.1016 0.6982 0.2567 0.076 Uiso 1 1 calc R
C25 C 0.15086(18) 0.56657(19) 0.32460(13) 0.0565(10) Uani 1 1 d .
H25A H 0.1331 0.5445 0.3530 0.085 Uiso 1 1 calc R
H25B H 0.1963 0.5845 0.3308 0.085 Uiso 1 1 calc R
H25C H 0.1529 0.5325 0.2992 0.085 Uiso 1 1 calc R
C26 C -0.14378(15) 0.69249(17) 0.29105(11) 0.0377(7) Uani 1 1 d .
H26 H -0.1248 0.7384 0.3003 0.045 Uiso 1 1 calc R
C27 C -0.20457(16) 0.6771(2) 0.32302(13) 0.0527(10) Uani 1 1 d .
H27A H -0.2267 0.6344 0.3127 0.079 Uiso 1 1 calc R
H27B H -0.2368 0.7155 0.3214 0.079 Uiso 1 1 calc R
H27C H -0.1889 0.6715 0.3554 0.079 Uiso 1 1 calc R
C28 C -0.16782(16) 0.69754(19) 0.24008(11) 0.0456(8) Uani 1 1 d .
H28A H -0.1290 0.7066 0.2196 0.068 Uiso 1 1 calc R
H28B H -0.2005 0.7354 0.2371 0.068 Uiso 1 1 calc R
H28C H -0.1893 0.6539 0.2309 0.068 Uiso 1 1 calc R
C29 C -0.03852(15) 0.92341(15) 0.40230(10) 0.0332(7) Uani 1 1 d .
H29 H -0.0823 0.9094 0.4170 0.040 Uiso 1 1 calc R
C30 C -0.03516(15) 0.88654(15) 0.36270(10) 0.0324(7) Uani 1 1 d .
C31 C -0.08561(17) 0.89276(18) 0.32253(12) 0.0453(8) Uani 1 1 d .
H31A H -0.0843 0.8496 0.3039 0.054 Uiso 1 1 calc R
H31B H -0.0713 0.9311 0.3018 0.054 Uiso 1 1 calc R
C32 C -0.1599(2) 0.9061(2) 0.33860(14) 0.0669(12) Uani 1 1 d .
H32A H -0.1723 0.8710 0.3624 0.080 Uiso 1 1 calc R
H32B H -0.1623 0.9520 0.3538 0.080 Uiso 1 1 calc R
C33 C -0.2102(2) 0.9037(3) 0.30040(16) 0.0782(14) Uani 1 1 d .
H33A H -0.2069 0.8588 0.2840 0.094 Uiso 1 1 calc R
H33B H -0.2002 0.9407 0.2775 0.094 Uiso 1 1 calc R
C34 C -0.2810(2) 0.9131(4) 0.31906(19) 0.117(2) Uani 1 1 d .
H34A H -0.2921 0.8748 0.3402 0.176 Uiso 1 1 calc R
H34B H -0.3131 0.9137 0.2929 0.176 Uiso 1 1 calc R
H34C H -0.2839 0.9569 0.3362 0.176 Uiso 1 1 calc R
C35 C -0.00721(15) 0.83890(15) 0.49939(10) 0.0329(7) Uani 1 1 d .
C36 C -0.03706(16) 0.80607(16) 0.52842(11) 0.0364(7) Uani 1 1 d .
C37 C -0.07643(18) 0.76137(18) 0.56035(12) 0.0483(9) Uani 1 1 d .
H37A H -0.1059 0.7905 0.5802 0.058 Uiso 1 1 calc R
H37B H -0.0451 0.7358 0.5811 0.058 Uiso 1 1 calc R
C38 C -0.11998(19) 0.70971(19) 0.53309(14) 0.0566(10) Uani 1 1 d .
H38A H -0.0901 0.6799 0.5139 0.068 Uiso 1 1 calc R
H38B H -0.1441 0.6796 0.5556 0.068 Uiso 1 1 calc R
C39 C -0.17121(19) 0.7443(2) 0.50131(13) 0.0533(10) Uani 1 1 d .
H39A H -0.1991 0.7762 0.5203 0.064 Uiso 1 1 calc R
H39B H -0.1467 0.7724 0.4778 0.064 Uiso 1 1 calc R
C40 C -0.2175(2) 0.6945(2) 0.47594(18) 0.0858(15) Uani 1 1 d .
H40A H -0.1904 0.6606 0.4587 0.129 Uiso 1 1 calc R
H40B H -0.2461 0.7202 0.4539 0.129 Uiso 1 1 calc R
H40C H -0.2462 0.6705 0.4988 0.129 Uiso 1 1 calc R
C41 C 0.08695(15) 0.96158(15) 0.47357(10) 0.0317(7) Uani 1 1 d .
C42 C 0.12126(15) 1.00857(17) 0.48803(11) 0.0362(7) Uani 1 1 d .
C43 C 0.16440(18) 1.06679(19) 0.50284(14) 0.0552(10) Uani 1 1 d .
H43A H 0.1785 1.0923 0.4744 0.066 Uiso 1 1 calc R
H43B H 0.1364 1.0987 0.5218 0.066 Uiso 1 1 calc R
C44 C 0.2253(2) 1.0503(3) 0.5298(3) 0.131(3) Uani 1 1 d .
H44A H 0.2510 1.0942 0.5310 0.158 Uiso 1 1 calc R
H44B H 0.2089 1.0422 0.5621 0.158 Uiso 1 1 calc R
C45 C 0.2699(3) 1.0038(3) 0.5232(3) 0.158(4) Uani 1 1 d .
H45A H 0.2864 1.0105 0.4907 0.189 Uiso 1 1 calc R
H45B H 0.2454 0.9592 0.5233 0.189 Uiso 1 1 calc R
C46 C 0.3318(3) 0.9927(3) 0.5526(2) 0.125(2) Uani 1 1 d .
H46A H 0.3507 1.0376 0.5617 0.187 Uiso 1 1 calc R
H46B H 0.3655 0.9668 0.5345 0.187 Uiso 1 1 calc R
H46C H 0.3197 0.9665 0.5808 0.187 Uiso 1 1 calc R
C47 C -0.0884(3) 0.9332(2) 0.64825(15) 0.0805(14) Uani 1 1 d .
H47A H -0.0871 0.9769 0.6309 0.121 Uiso 1 1 calc R
H47B H -0.1187 0.9378 0.6752 0.121 Uiso 1 1 calc R
H47C H -0.1048 0.8963 0.6276 0.121 Uiso 1 1 calc R
C48 C -0.0164(3) 0.9150(3) 0.66560(15) 0.0963(18) Uani 1 1 d .
H48A H 0.0026 0.9544 0.6834 0.116 Uiso 1 1 calc R
H48B H -0.0183 0.8744 0.6866 0.116 Uiso 1 1 calc R
C49 C 0.0885(3) 0.8790(3) 0.63983(19) 0.1030(19) Uani 1 1 d .
H49A H 0.0849 0.8366 0.6592 0.124 Uiso 1 1 calc R
H49B H 0.1102 0.9152 0.6592 0.124 Uiso 1 1 calc R
C50 C 0.1324(3) 0.8641(3) 0.59785(18) 0.1016(19) Uani 1 1 d .
H50A H 0.1141 0.8245 0.5806 0.152 Uiso 1 1 calc R
H50B H 0.1785 0.8535 0.6083 0.152 Uiso 1 1 calc R
H50C H 0.1333 0.9048 0.5773 0.152 Uiso 1 1 calc R
C51 C 0.9867(2) 0.9475(2) 0.08163(15) 0.0728(12) Uani 1 1 d .
H51A H 1.0083 0.9904 0.0921 0.109 Uiso 1 1 calc R
H51B H 0.9397 0.9569 0.0730 0.109 Uiso 1 1 calc R
H51C H 1.0110 0.9292 0.0544 0.109 Uiso 1 1 calc R
C52 C 0.98851(18) 0.89516(18) 0.12061(12) 0.0479(9) Uani 1 1 d .
C53 C 1.04785(19) 0.8597(2) 0.13111(13) 0.0542(10) Uani 1 1 d .
H53 H 1.0874 0.8677 0.1130 0.065 Uiso 1 1 calc R
C54 C 1.0496(2) 0.8129(2) 0.16765(14) 0.0589(10) Uani 1 1 d .
H54 H 1.0905 0.7893 0.1747 0.071 Uiso 1 1 calc R
C55 C 0.9928(2) 0.8003(2) 0.19399(13) 0.0557(10) Uani 1 1 d .
H55 H 0.9941 0.7676 0.2189 0.067 Uiso 1 1 calc R
C56 C 0.9341(2) 0.83523(19) 0.18405(13) 0.0530(9) Uani 1 1 d .
H56 H 0.8946 0.8271 0.2022 0.064 Uiso 1 1 calc R
C57 C 0.93251(18) 0.88193(18) 0.14792(13) 0.0502(9) Uani 1 1 d .
H57 H 0.8916 0.9059 0.1415 0.060 Uiso 1 1 calc R

loop_
_atom_site_aniso_label
_atom_site_aniso_U_11
_atom_site_aniso_U_22
_atom_site_aniso_U_33
_atom_site_aniso_U_23
_atom_site_aniso_U_13
_atom_site_aniso_U_12
Al1 0.0275(4) 0.0321(5) 0.0245(4) -0.0022(4) 0.0021(4) -0.0026(4)
Na1 0.0432(7) 0.0401(7) 0.0284(6) 0.0002(5) -0.0012(5) 0.0032(6)
O1 0.119(3) 0.0590(18) 0.0424(15) 0.0002(13) -0.0092(17) 0.0014(18)
N1 0.0251(12) 0.0352(13) 0.0216(12) -0.0020(10) -0.0008(10) -0.0019(10)
N2 0.0223(12) 0.0320(13) 0.0273(13) -0.0016(10) -0.0022(10) 0.0003(10)
C1 0.0274(15) 0.0326(16) 0.0236(14) -0.0005(12) -0.0017(12) -0.0042(12)
C2 0.0202(13) 0.0332(16) 0.0248(14) 0.0012(12) -0.0046(12) 0.0016(12)
C3 0.0368(17) 0.0424(18) 0.0263(16) 0.0018(13) -0.0029(13) -0.0106(14)
C4 0.0295(15) 0.0379(17) 0.0280(15) -0.0029(13) 0.0015(12) -0.0036(13)
C5 0.0272(15) 0.0431(18) 0.0203(14) -0.0108(13) -0.0029(12) 0.0001(13)
C6 0.0303(16) 0.055(2) 0.0257(16) -0.0119(14) 0.0006(13) -0.0053(15)
C7 0.0258(16) 0.079(3) 0.0377(19) -0.0178(18) 0.0028(14) -0.0041(17)
C8 0.0293(17) 0.069(3) 0.049(2) -0.0220(19) -0.0097(16) 0.0149(17)
C9 0.0385(18) 0.052(2) 0.0387(19) -0.0103(16) -0.0133(15) 0.0116(16)
C10 0.0325(16) 0.0440(19) 0.0257(15) -0.0078(14) -0.0078(13) 0.0040(14)
C11 0.0320(17) 0.057(2) 0.0402(19) -0.0050(16) 0.0075(14) -0.0130(16)
C12 0.0396(19) 0.068(2) 0.046(2) -0.0145(18) 0.0072(16) -0.0166(18)
C13 0.048(2) 0.082(3) 0.042(2) -0.0040(19) 0.0131(17) -0.024(2)
C14 0.0437(18) 0.0370(18) 0.0302(16) 0.0002(14) -0.0036(14) 0.0024(14)
C15 0.059(2) 0.041(2) 0.045(2) 0.0032(16) -0.0007(17) -0.0007(17)
C16 0.060(2) 0.060(2) 0.0326(18) 0.0003(17) -0.0051(17) 0.0082(19)
C17 0.0327(16) 0.0330(16) 0.0223(14) -0.0016(12) -0.0004(12) -0.0017(13)
C18 0.0390(17) 0.0374(17) 0.0227(14) -0.0022(13) -0.0036(13) 0.0045(14)
C19 0.056(2) 0.0381(19) 0.0360(18) -0.0025(14) -0.0079(16) 0.0075(16)
C20 0.065(2) 0.0352(19) 0.042(2) -0.0008(15) -0.0095(18) -0.0078(17)
C21 0.0433(19) 0.046(2) 0.0381(18) -0.0017(15) -0.0041(15) -0.0138(16)
C22 0.0330(16) 0.0400(18) 0.0260(15) 0.0003(13) 0.0009(13) -0.0045(14)
C23 0.0358(17) 0.048(2) 0.0320(17) -0.0107(15) -0.0053(14) 0.0134(15)
C24 0.0322(18) 0.080(3) 0.040(2) -0.0066(18) -0.0002(15) 0.0064(18)
C25 0.050(2) 0.061(2) 0.059(2) -0.0166(19) -0.0150(19) 0.0239(19)
C26 0.0264(15) 0.0472(19) 0.0395(18) -0.0049(15) -0.0012(13) -0.0049(14)
C27 0.0331(18) 0.075(3) 0.050(2) -0.0078(19) 0.0047(16) -0.0082(18)
C28 0.0342(18) 0.058(2) 0.045(2) 0.0001(17) -0.0067(15) -0.0015(16)
C29 0.0298(16) 0.0338(17) 0.0360(17) 0.0000(14) 0.0018(13) -0.0058(13)
C30 0.0316(16) 0.0328(16) 0.0326(16) 0.0029(13) -0.0029(13) -0.0033(13)
C31 0.050(2) 0.0408(19) 0.046(2) -0.0044(16) -0.0172(17) 0.0062(16)
C32 0.065(3) 0.080(3) 0.055(2) -0.020(2) -0.015(2) 0.034(2)
C33 0.060(3) 0.106(4) 0.068(3) -0.015(3) -0.016(2) 0.025(3)
C34 0.059(3) 0.204(7) 0.088(4) -0.015(4) -0.007(3) 0.053(4)
C35 0.0340(16) 0.0345(17) 0.0303(16) -0.0054(14) 0.0054(13) -0.0015(14)
C36 0.0387(17) 0.0378(18) 0.0329(17) -0.0032(14) 0.0044(14) 0.0000(15)
C37 0.052(2) 0.051(2) 0.042(2) 0.0089(17) 0.0143(17) -0.0041(17)
C38 0.059(2) 0.043(2) 0.067(3) 0.0078(19) 0.024(2) -0.0105(18)
C39 0.055(2) 0.053(2) 0.052(2) -0.0090(18) 0.0174(18) -0.0141(19)
C40 0.072(3) 0.076(3) 0.109(4) -0.020(3) 0.011(3) -0.028(3)
C41 0.0309(16) 0.0351(17) 0.0291(16) -0.0005(13) 0.0016(13) -0.0002(13)
C42 0.0301(16) 0.0413(19) 0.0373(18) -0.0041(15) 0.0019(14) 0.0013(14)
C43 0.039(2) 0.055(2) 0.072(3) -0.018(2) 0.0006(18) -0.0109(17)
C44 0.061(3) 0.077(4) 0.256(8) -0.050(5) -0.064(4) 0.002(3)
C45 0.122(5) 0.072(4) 0.279(10) -0.047(5) -0.128(6) 0.026(4)
C46 0.071(3) 0.106(4) 0.197(7) -0.034(5) -0.062(4) 0.008(3)
C47 0.115(4) 0.070(3) 0.056(3) 0.008(2) 0.008(3) -0.021(3)
C48 0.146(5) 0.109(4) 0.033(2) 0.008(2) 0.018(3) -0.032(4)
C49 0.118(5) 0.109(4) 0.082(4) 0.000(3) -0.033(3) 0.047(4)
C50 0.098(4) 0.131(5) 0.075(3) -0.012(3) -0.042(3) 0.026(4)
C51 0.076(3) 0.065(3) 0.077(3) 0.020(2) 0.000(2) 0.007(2)
C52 0.055(2) 0.043(2) 0.045(2) -0.0027(16) -0.0060(18) 0.0005(17)
C53 0.048(2) 0.059(2) 0.056(2) -0.0010(19) 0.0009(18) 0.0012(18)
C54 0.049(2) 0.062(3) 0.066(3) 0.006(2) -0.015(2) 0.0036(19)
C55 0.065(3) 0.060(2) 0.042(2) 0.0035(18) -0.0120(19) -0.010(2)
C56 0.054(2) 0.055(2) 0.049(2) -0.0059(19) 0.0016(19) -0.0059(19)
C57 0.045(2) 0.045(2) 0.061(2) -0.0089(18) -0.0040(18) 0.0033(17)

loop_
_atom_type_symbol
_atom_type_description
_atom_type_scat_dispersion_real
_atom_type_scat_dispersion_imag
_atom_type_scat_source
C C 0.0033 0.0016 'International Tables Vol C Tables 4.2.6.8 and 6.1.1.4'
H H 0.0000 0.0000 'International Tables Vol C Tables 4.2.6.8 and 6.1.1.4'
N N 0.0061 0.0033 'International Tables Vol C Tables 4.2.6.8 and 6.1.1.4'
O O 0.0106 0.0060 'International Tables Vol C Tables 4.2.6.8 and 6.1.1.4'
Na Na 0.0362 0.0249 'International Tables Vol C Tables 4.2.6.8 and 6.1.1.4'
Al Al 0.0645 0.0514 'International Tables Vol C Tables 4.2.6.8 and 6.1.1.4'

loop_
_geom_angle_atom_site_label_1
_geom_angle_atom_site_label_2
_geom_angle_atom_site_label_3
_geom_angle
_geom_angle_site_symmetry_1
_geom_angle_site_symmetry_3
N1 Al1 C29 90.64(12) . .
N1 Al1 C35 116.77(12) . .
C29 Al1 C35 112.81(13) . .
N1 Al1 C41 120.18(12) . .
C29 Al1 C41 113.00(13) . .
C35 Al1 C41 103.53(13) . .
N1 Al1 Na1 129.77(8) . 5_576
C29 Al1 Na1 60.06(9) . 5_576
C35 Al1 Na1 112.25(9) . 5_576
C41 Al1 Na1 54.53(9) . 5_576
N1 Al1 Na1 157.64(8) . .
C29 Al1 Na1 111.02(10) . .
C35 Al1 Na1 50.57(9) . .
C41 Al1 Na1 57.27(9) . .
Na1 Al1 Na1 69.16(4) 5_576 .
O1 Na1 C35 105.84(11) . .
O1 Na1 C41 129.29(11) . 5_576
C35 Na1 C41 105.89(10) . 5_576
O1 Na1 C41 134.52(12) . .
C35 Na1 C41 69.47(9) . .
C41 Na1 C41 93.57(9) 5_576 .
O1 Na1 C29 84.99(10) . 5_576
C35 Na1 C29 166.30(10) . 5_576
C41 Na1 C29 71.92(9) 5_576 5_576
C41 Na1 C29 96.99(9) . 5_576
O1 Na1 C36 86.22(10) . .
C35 Na1 C36 24.24(9) . .
C41 Na1 C36 109.70(10) 5_576 .
C41 Na1 C36 93.33(9) . .
C29 Na1 C36 169.45(10) 5_576 .
O1 Na1 C42 129.01(12) . 5_576
C35 Na1 C42 84.26(10) . 5_576
C41 Na1 C42 24.19(8) 5_576 5_576
C41 Na1 C42 96.17(9) . 5_576
C29 Na1 C42 95.51(9) 5_576 5_576
C36 Na1 C42 85.52(9) . 5_576
O1 Na1 Al1 113.72(8) . 5_576
C35 Na1 Al1 138.23(8) . 5_576
C41 Na1 Al1 36.66(7) 5_576 5_576
C41 Na1 Al1 90.91(7) . 5_576
C29 Na1 Al1 36.02(6) 5_576 5_576
C36 Na1 Al1 146.33(8) . 5_576
C42 Na1 Al1 60.81(7) 5_576 5_576
O1 Na1 Al1 134.67(9) . .
C35 Na1 Al1 35.73(7) . .
C41 Na1 Al1 92.31(7) 5_576 .
C41 Na1 Al1 36.07(6) . .
C29 Na1 Al1 130.66(7) 5_576 .
C36 Na1 Al1 59.88(7) . .
C42 Na1 Al1 80.69(7) 5_576 .
Al1 Na1 Al1 110.83(4) 5_576 .
O1 Na1 Na1 167.23(10) . 5_576
C35 Na1 Na1 86.18(8) . 5_576
C41 Na1 Na1 48.20(7) 5_576 5_576
C41 Na1 Na1 45.38(6) . 5_576
C29 Na1 Na1 82.50(7) 5_576 5_576
C36 Na1 Na1 106.49(8) . 5_576
C42 Na1 Na1 55.23(7) 5_576 5_576
Al1 Na1 Na1 55.93(3) 5_576 5_576
Al1 Na1 Na1 54.90(3) . 5_576
C49 O1 C48 113.0(4) . .
C49 O1 Na1 119.6(3) . .
C48 O1 Na1 123.5(3) . .
C5 N1 C1 117.9(2) . .
C5 N1 Al1 129.92(18) . .
C1 N1 Al1 112.20(17) . .
C2 N2 C17 124.6(2) . .
N1 C1 C3 113.7(2) . .
N1 C1 C30 108.2(2) . .
C3 C1 C30 108.3(2) . .
N1 C1 C2 109.7(2) . .
C3 C1 C2 109.4(2) . .
C30 C1 C2 107.4(2) . .
N2 C2 C4 125.4(3) . .
N2 C2 C1 118.0(2) . .
C4 C2 C1 116.6(2) . .
C1 C3 H3A 109.5 . .
C1 C3 H3B 109.5 . .
H3A C3 H3B 109.5 . .
C1 C3 H3C 109.5 . .
H3A C3 H3C 109.5 . .
H3B C3 H3C 109.5 . .
C2 C4 H4A 109.5 . .
C2 C4 H4B 109.5 . .
H4A C4 H4B 109.5 . .
C2 C4 H4C 109.5 . .
H4A C4 H4C 109.5 . .
H4B C4 H4C 109.5 . .
C10 C5 C6 117.9(3) . .
C10 C5 N1 121.4(3) . .
C6 C5 N1 120.6(3) . .
C7 C6 C5 119.1(3) . .
C7 C6 C11 118.4(3) . .
C5 C6 C11 122.2(3) . .
C8 C7 C6 121.8(3) . .
C8 C7 H7 119.1 . .
C6 C7 H7 119.1 . .
C9 C8 C7 119.2(3) . .
C9 C8 H8 120.4 . .
C7 C8 H8 120.4 . .
C8 C9 C10 121.5(3) . .
C8 C9 H9 119.2 . .
C10 C9 H9 119.2 . .
C9 C10 C5 119.5(3) . .
C9 C10 C14 117.8(3) . .
C5 C10 C14 122.5(3) . .
C6 C11 C13 114.2(3) . .
C6 C11 C12 110.0(3) . .
C13 C11 C12 109.3(3) . .
C6 C11 H11 107.7 . .
C13 C11 H11 107.7 . .
C12 C11 H11 107.7 . .
C11 C12 H12A 109.5 . .
C11 C12 H12B 109.5 . .
H12A C12 H12B 109.5 . .
C11 C12 H12C 109.5 . .
H12A C12 H12C 109.5 . .
H12B C12 H12C 109.5 . .
C11 C13 H13A 109.5 . .
C11 C13 H13B 109.5 . .
H13A C13 H13B 109.5 . .
C11 C13 H13C 109.5 . .
H13A C13 H13C 109.5 . .
H13B C13 H13C 109.5 . .
C10 C14 C15 114.0(3) . .
C10 C14 C16 109.4(3) . .
C15 C14 C16 109.8(3) . .
C10 C14 H14 107.8 . .
C15 C14 H14 107.8 . .
C16 C14 H14 107.8 . .
C14 C15 H15A 109.5 . .
C14 C15 H15B 109.5 . .
H15A C15 H15B 109.5 . .
C14 C15 H15C 109.5 . .
H15A C15 H15C 109.5 . .
H15B C15 H15C 109.5 . .
C14 C16 H16A 109.5 . .
C14 C16 H16B 109.5 . .
H16A C16 H16B 109.5 . .
C14 C16 H16C 109.5 . .
H16A C16 H16C 109.5 . .
H16B C16 H16C 109.5 . .
C22 C17 C18 120.5(3) . .
C22 C17 N2 123.7(3) . .
C18 C17 N2 115.4(2) . .
C19 C18 C17 118.4(3) . .
C19 C18 C23 121.7(3) . .
C17 C18 C23 119.9(3) . .
C20 C19 C18 121.6(3) . .
C20 C19 H19 119.2 . .
C18 C19 H19 119.2 . .
C21 C20 C19 119.6(3) . .
C21 C20 H20 120.2 . .
C19 C20 H20 120.2 . .
C20 C21 C22 121.8(3) . .
C20 C21 H21 119.1 . .
C22 C21 H21 119.1 . .
C21 C22 C17 118.1(3) . .
C21 C22 C26 118.6(3) . .
C17 C22 C26 123.1(3) . .
C18 C23 C24 110.7(3) . .
C18 C23 C25 114.2(3) . .
C24 C23 C25 109.6(3) . .
C18 C23 H23 107.4 . .
C24 C23 H23 107.4 . .
C25 C23 H23 107.4 . .
C23 C24 H24A 109.5 . .
C23 C24 H24B 109.5 . .
H24A C24 H24B 109.5 . .
C23 C24 H24C 109.5 . .
H24A C24 H24C 109.5 . .
H24B C24 H24C 109.5 . .
C23 C25 H25A 109.5 . .
C23 C25 H25B 109.5 . .
H25A C25 H25B 109.5 . .
C23 C25 H25C 109.5 . .
H25A C25 H25C 109.5 . .
H25B C25 H25C 109.5 . .
C22 C26 C28 110.4(3) . .
C22 C26 C27 112.8(3) . .
C28 C26 C27 109.4(3) . .
C22 C26 H26 108.0 . .
C28 C26 H26 108.0 . .
C27 C26 H26 108.0 . .
C26 C27 H27A 109.5 . .
C26 C27 H27B 109.5 . .
H27A C27 H27B 109.5 . .
C26 C27 H27C 109.5 . .
H27A C27 H27C 109.5 . .
H27B C27 H27C 109.5 . .
C26 C28 H28A 109.5 . .
C26 C28 H28B 109.5 . .
H28A C28 H28B 109.5 . .
C26 C28 H28C 109.5 . .
H28A C28 H28C 109.5 . .
H28B C28 H28C 109.5 . .
C30 C29 Al1 107.5(2) . .
C30 C29 Na1 144.5(2) . 5_576
Al1 C29 Na1 83.93(10) . 5_576
C30 C29 H29 104.6 . .
Al1 C29 H29 104.6 . .
Na1 C29 H29 104.6 5_576 .
C29 C30 C31 124.1(3) . .
C29 C30 C1 120.5(3) . .
C31 C30 C1 115.3(3) . .
C30 C31 C32 114.1(3) . .
C30 C31 H31A 108.7 . .
C32 C31 H31A 108.7 . .
C30 C31 H31B 108.7 . .
C32 C31 H31B 108.7 . .
H31A C31 H31B 107.6 . .
C33 C32 C31 114.3(3) . .
C33 C32 H32A 108.7 . .
C31 C32 H32A 108.7 . .
C33 C32 H32B 108.7 . .
C31 C32 H32B 108.7 . .
H32A C32 H32B 107.6 . .
C32 C33 C34 111.2(4) . .
C32 C33 H33A 109.4 . .
C34 C33 H33A 109.4 . .
C32 C33 H33B 109.4 . .
C34 C33 H33B 109.4 . .
H33A C33 H33B 108.0 . .
C33 C34 H34A 109.5 . .
C33 C34 H34B 109.5 . .
H34A C34 H34B 109.5 . .
C33 C34 H34C 109.5 . .
H34A C34 H34C 109.5 . .
H34B C34 H34C 109.5 . .
C36 C35 Al1 171.1(3) . .
C36 C35 Na1 92.7(2) . .
Al1 C35 Na1 93.70(12) . .
C35 C36 C37 174.3(3) . .
C35 C36 Na1 63.1(2) . .
C37 C36 Na1 122.2(2) . .
C36 C37 C38 111.4(3) . .
C36 C37 H37A 109.4 . .
C38 C37 H37A 109.4 . .
C36 C37 H37B 109.4 . .
C38 C37 H37B 109.4 . .
H37A C37 H37B 108.0 . .
C39 C38 C37 113.1(3) . .
C39 C38 H38A 109.0 . .
C37 C38 H38A 109.0 . .
C39 C38 H38B 109.0 . .
C37 C38 H38B 109.0 . .
H38A C38 H38B 107.8 . .
C40 C39 C38 114.2(4) . .
C40 C39 H39A 108.7 . .
C38 C39 H39A 108.7 . .
C40 C39 H39B 108.7 . .
C38 C39 H39B 108.7 . .
H39A C39 H39B 107.6 . .
C39 C40 H40A 109.5 . .
C39 C40 H40B 109.5 . .
H40A C40 H40B 109.5 . .
C39 C40 H40C 109.5 . .
H40A C40 H40C 109.5 . .
H40B C40 H40C 109.5 . .
C42 C41 Al1 175.6(3) . .
C42 C41 Na1 89.0(2) . 5_576
Al1 C41 Na1 88.81(11) . 5_576
C42 C41 Na1 97.0(2) . .
Al1 C41 Na1 86.66(11) . .
Na1 C41 Na1 86.43(9) 5_576 .
C41 C42 C43 176.6(3) . .
C41 C42 Na1 66.79(19) . 5_576
C43 C42 Na1 112.4(2) . 5_576
C44 C43 C42 117.4(4) . .
C44 C43 H43A 108.0 . .
C42 C43 H43A 108.0 . .
C44 C43 H43B 108.0 . .
C42 C43 H43B 108.0 . .
H43A C43 H43B 107.2 . .
C45 C44 C43 130.2(6) . .
C45 C44 H44A 104.7 . .
C43 C44 H44A 104.7 . .
C45 C44 H44B 104.7 . .
C43 C44 H44B 104.7 . .
H44A C44 H44B 105.7 . .
C44 C45 C46 125.7(6) . .
C44 C45 H45A 105.9 . .
C46 C45 H45A 105.9 . .
C44 C45 H45B 105.9 . .
C46 C45 H45B 105.9 . .
H45A C45 H45B 106.2 . .
C45 C46 H46A 109.5 . .
C45 C46 H46B 109.5 . .
H46A C46 H46B 109.5 . .
C45 C46 H46C 109.5 . .
H46A C46 H46C 109.5 . .
H46B C46 H46C 109.5 . .
C48 C47 H47A 109.5 . .
C48 C47 H47B 109.5 . .
H47A C47 H47B 109.5 . .
C48 C47 H47C 109.5 . .
H47A C47 H47C 109.5 . .
H47B C47 H47C 109.5 . .
O1 C48 C47 109.1(4) . .
O1 C48 H48A 109.9 . .
C47 C48 H48A 109.9 . .
O1 C48 H48B 109.9 . .
C47 C48 H48B 109.9 . .
H48A C48 H48B 108.3 . .
O1 C49 C50 112.4(4) . .
O1 C49 H49A 109.1 . .
C50 C49 H49A 109.1 . .
O1 C49 H49B 109.1 . .
C50 C49 H49B 109.1 . .
H49A C49 H49B 107.9 . .
C49 C50 H50A 109.5 . .
C49 C50 H50B 109.5 . .
H50A C50 H50B 109.5 . .
C49 C50 H50C 109.5 . .
H50A C50 H50C 109.5 . .
H50B C50 H50C 109.5 . .
C52 C51 H51A 109.5 . .
C52 C51 H51B 109.5 . .
H51A C51 H51B 109.5 . .
C52 C51 H51C 109.5 . .
H51A C51 H51C 109.5 . .
H51B C51 H51C 109.5 . .
C57 C52 C53 117.7(3) . .
C57 C52 C51 121.6(3) . .
C53 C52 C51 120.7(4) . .
C54 C53 C52 120.4(4) . .
C54 C53 H53 119.8 . .
C52 C53 H53 119.8 . .
C55 C54 C53 120.6(4) . .
C55 C54 H54 119.7 . .
C53 C54 H54 119.7 . .
C56 C55 C54 119.4(4) . .
C56 C55 H55 120.3 . .
C54 C55 H55 120.3 . .
C57 C56 C55 119.9(4) . .
C57 C56 H56 120.0 . .
C55 C56 H56 120.0 . .
C56 C57 C52 122.0(4) . .
C56 C57 H57 119.0 . .
C52 C57 H57 119.0 . .

loop_
_geom_bond_atom_site_label_1
_geom_bond_atom_site_label_2
_geom_bond_distance
_geom_bond_site_symmetry_2
Al1 N1 1.834(2) .
Al1 C29 1.965(3) .
Al1 C35 1.969(3) .
Al1 C41 1.984(3) .
Al1 Na1 3.3230(15) 5_576
Al1 Na1 3.3644(14) .
Na1 O1 2.267(3) .
Na1 C35 2.604(3) .
Na1 C41 2.707(3) 5_576
Na1 C41 2.835(3) .
Na1 C29 2.896(3) 5_576
Na1 C36 2.918(3) .
Na1 C42 2.945(3) 5_576
Na1 Al1 3.3229(15) 5_576
Na1 Na1 3.796(2) 5_576
O1 C49 1.385(5) .
O1 C48 1.386(5) .
N1 C5 1.434(4) .
N1 C1 1.498(3) .
N2 C2 1.276(3) .
N2 C17 1.424(4) .
C1 C3 1.533(4) .
C1 C30 1.542(4) .
C1 C2 1.552(4) .
C2 C4 1.508(4) .
C3 H3A 0.9800 .
C3 H3B 0.9800 .
C3 H3C 0.9800 .
C4 H4A 0.9800 .
C4 H4B 0.9800 .
C4 H4C 0.9800 .
C5 C10 1.418(4) .
C5 C6 1.424(4) .
C6 C7 1.394(5) .
C6 C11 1.512(5) .
C7 C8 1.379(5) .
C7 H7 0.9500 .
C8 C9 1.368(5) .
C8 H8 0.9500 .
C9 C10 1.400(4) .
C9 H9 0.9500 .
C10 C14 1.516(4) .
C11 C13 1.536(4) .
C11 C12 1.537(4) .
C11 H11 1.0000 .
C12 H12A 0.9800 .
C12 H12B 0.9800 .
C12 H12C 0.9800 .
C13 H13A 0.9800 .
C13 H13B 0.9800 .
C13 H13C 0.9800 .
C14 C15 1.528(4) .
C14 C16 1.539(4) .
C14 H14 1.0000 .
C15 H15A 0.9800 .
C15 H15B 0.9800 .
C15 H15C 0.9800 .
C16 H16A 0.9800 .
C16 H16B 0.9800 .
C16 H16C 0.9800 .
C17 C22 1.411(4) .
C17 C18 1.415(4) .
C18 C19 1.391(4) .
C18 C23 1.517(4) .
C19 C20 1.381(5) .
C19 H19 0.9500 .
C20 C21 1.376(5) .
C20 H20 0.9500 .
C21 C22 1.398(4) .
C21 H21 0.9500 .
C22 C26 1.518(4) .
C23 C24 1.525(5) .
C23 C25 1.529(4) .
C23 H23 1.0000 .
C24 H24A 0.9800 .
C24 H24B 0.9800 .
C24 H24C 0.9800 .
C25 H25A 0.9800 .
C25 H25B 0.9800 .
C25 H25C 0.9800 .
C26 C28 1.534(4) .
C26 C27 1.539(4) .
C26 H26 1.0000 .
C27 H27A 0.9800 .
C27 H27B 0.9800 .
C27 H27C 0.9800 .
C28 H28A 0.9800 .
C28 H28B 0.9800 .
C28 H28C 0.9800 .
C29 C30 1.338(4) .
C29 Na1 2.896(3) 5_576
C29 H29 1.0000 .
C30 C31 1.525(4) .
C31 C32 1.562(5) .
C31 H31A 0.9900 .
C31 H31B 0.9900 .
C32 C33 1.476(5) .
C32 H32A 0.9900 .
C32 H32B 0.9900 .
C33 C34 1.511(6) .
C33 H33A 0.9900 .
C33 H33B 0.9900 .
C34 H34A 0.9800 .
C34 H34B 0.9800 .
C34 H34C 0.9800 .
C35 C36 1.199(4) .
C36 C37 1.478(4) .
C37 C38 1.532(5) .
C37 H37A 0.9900 .
C37 H37B 0.9900 .
C38 C39 1.516(5) .
C38 H38A 0.9900 .
C38 H38B 0.9900 .
C39 C40 1.514(5) .
C39 H39A 0.9900 .
C39 H39B 0.9900 .
C40 H40A 0.9800 .
C40 H40B 0.9800 .
C40 H40C 0.9800 .
C41 C42 1.207(4) .
C41 Na1 2.707(3) 5_576
C42 C43 1.475(4) .
C42 Na1 2.945(3) 5_576
C43 C44 1.466(6) .
C43 H43A 0.9900 .
C43 H43B 0.9900 .
C44 C45 1.273(7) .
C44 H44A 0.9900 .
C44 H44B 0.9900 .
C45 C46 1.501(7) .
C45 H45A 0.9900 .
C45 H45B 0.9900 .
C46 H46A 0.9800 .
C46 H46B 0.9800 .
C46 H46C 0.9800 .
C47 C48 1.547(7) .
C47 H47A 0.9800 .
C47 H47B 0.9800 .
C47 H47C 0.9800 .
C48 H48A 0.9900 .
C48 H48B 0.9900 .
C49 C50 1.508(7) .
C49 H49A 0.9900 .
C49 H49B 0.9900 .
C50 H50A 0.9800 .
C50 H50B 0.9800 .
C50 H50C 0.9800 .
C51 C52 1.504(5) .
C51 H51A 0.9800 .
C51 H51B 0.9800 .
C51 H51C 0.9800 .
C52 C57 1.378(5) .
C52 C53 1.392(5) .
C53 C54 1.380(5) .
C53 H53 0.9500 .
C54 C55 1.375(5) .
C54 H54 0.9500 .
C55 C56 1.373(5) .
C55 H55 0.9500 .
C56 C57 1.371(5) .
C56 H56 0.9500 .
C57 H57 0.9500 .
